data_7231857
loop_
_publ_author_name
'Hsieh, Wan-Chi'
'Lin, Chi-Hui'
'Yang, Yu-Ju'
'Yang, Ding-Yah'

_publ_section_title
;
 Multicomponent synthesis of pyrano[2,3-c]coumarins
;
_journal_issue 68
_journal_name_full 'RSC Advances'
_journal_page_first 39162
_journal_paper_doi 10.1039/C8RA06666C
_journal_volume 8
_journal_year 2018
_chemical_formula_moiety 'C17 H19 N O3'
_chemical_formula_sum 'C17 H19 N O3'
_chemical_formula_weight 285.33
_space_group_IT_number 14
_symmetry_cell_setting monoclinic
_symmetry_Int_Tables_number 14
_symmetry_space_group_name_Hall '-P 2ybc'
_symmetry_space_group_name_H-M 'P 1 21/c 1'
_atom_sites_solution_hydrogens geom
_atom_sites_solution_primary direct
_atom_sites_solution_secondary difmap
_audit_creation_method SHELXL-97
_audit_update_record
;
2018-05-30 deposited with the CCDC.
2018-11-19 downloaded from the CCDC.
;
_cell_angle_alpha 90.00
_cell_angle_beta 93.308(5)
_cell_angle_gamma 90.00
_cell_formula_units_Z 4
_cell_length_a 7.1185(5)
_cell_length_b 13.5982(10)
_cell_length_c 15.5981(8)
_cell_measurement_reflns_used 1017
_cell_measurement_temperature 297(2)
_cell_measurement_theta_max 29.0121
_cell_measurement_theta_min 2.8605
_cell_volume 1507.36(17)
_computing_cell_refinement
; 
CrysAlis RED, Oxford Diffraction Ltd., 
Version 1.171.32.29 (release 10-06-2008 CrysAlis171 .NET) 
(compiled Jun 10 2008,16:49:55) 
;
_computing_data_collection
; 
CrysAlis CCD, Oxford Diffraction Ltd., 
Version 1.171.32.29 (release 10-06-2008 CrysAlis171 .NET) 
(compiled Jun 10 2008,16:49:55) 
;
_computing_data_reduction
; 
CrysAlis RED, Oxford Diffraction Ltd., 
Version 1.171.32.29 (release 10-06-2008 CrysAlis171 .NET) 
(compiled Jun 10 2008,16:49:55) 
;
_computing_molecular_graphics 'Bruker SHELXTL'
_computing_publication_material 'Bruker SHELXTL'
_computing_structure_refinement 'SHELXL-97 (Sheldrick, 2008)'
_computing_structure_solution 'SHELXS-97 (Sheldrick, 2008)'
_diffrn_ambient_temperature 297(2)
_diffrn_measured_fraction_theta_full 0.999
_diffrn_measured_fraction_theta_max 0.862
_diffrn_measurement_device_type 'CCD detector'
_diffrn_measurement_method '\w scans'
_diffrn_radiation_monochromator graphite
_diffrn_radiation_probe x-ray
_diffrn_radiation_type MoK\a
_diffrn_radiation_wavelength 0.71073
_diffrn_reflns_av_R_equivalents 0.0287
_diffrn_reflns_av_sigmaI/netI 0.0601
_diffrn_reflns_limit_h_max 8
_diffrn_reflns_limit_h_min -9
_diffrn_reflns_limit_k_max 18
_diffrn_reflns_limit_k_min -15
_diffrn_reflns_limit_l_max 20
_diffrn_reflns_limit_l_min -21
_diffrn_reflns_number 6978
_diffrn_reflns_theta_full 26.00
_diffrn_reflns_theta_max 29.08
_diffrn_reflns_theta_min 2.87
_diffrn_source 'fine-focus sealed tube'
_exptl_absorpt_coefficient_mu 0.086
_exptl_absorpt_correction_T_max 1.00000
_exptl_absorpt_correction_T_min 0.99291
_exptl_absorpt_correction_type multi-scan
_exptl_absorpt_process_details
; 
CrysAlisPro, Agilent Technologies, 
Version 1.171.35.21 (release 20-01-2012 CrysAlis171 .NET) 
(compiled Jan 23 2012,18:06:46) 
Empirical absorption correction using spherical harmonics, 
 implemented in SCALE3 ABSPACK scaling algorithm. 
;
_exptl_crystal_colour yellow
_exptl_crystal_density_diffrn 1.257
_exptl_crystal_density_method 'not measured'
_exptl_crystal_description parallelepiped
_exptl_crystal_F_000 608
_exptl_crystal_size_max 0.54
_exptl_crystal_size_mid 0.23
_exptl_crystal_size_min 0.22
_refine_diff_density_max 0.224
_refine_diff_density_min -0.154
_refine_diff_density_rms 0.036
_refine_ls_extinction_method none
_refine_ls_goodness_of_fit_ref 0.999
_refine_ls_hydrogen_treatment constr
_refine_ls_matrix_type full
_refine_ls_number_parameters 195
_refine_ls_number_reflns 3473
_refine_ls_number_restraints 0
_refine_ls_restrained_S_all 0.999
_refine_ls_R_factor_all 0.1346
_refine_ls_R_factor_gt 0.0629
_refine_ls_shift/su_max 0.000
_refine_ls_shift/su_mean 0.000
_refine_ls_structure_factor_coef Fsqd
_refine_ls_weighting_details 'calc w=1/[\s^2^(Fo^2^)+(0.0857P)^2^+0.1310P] where P=(Fo^2^+2Fc^2^)/3'
_refine_ls_weighting_scheme calc
_refine_ls_wR_factor_gt 0.1588
_refine_ls_wR_factor_ref 0.2042
_reflns_number_gt 1685
_reflns_number_total 3473
_reflns_threshold_expression >2sigma(I)
_cod_data_source_file c8ra06666c2.cif
_cod_data_source_block yj600
_cod_original_sg_symbol_H-M 'P 21/c'
_cod_database_code 7231857

loop_
_symmetry_equiv_pos_as_xyz
'x, y, z'
'-x, y+1/2, -z+1/2'
'-x, -y, -z'
'x, -y-1/2, z-1/2'

loop_
_atom_site_label
_atom_site_type_symbol
_atom_site_fract_x
_atom_site_fract_y
_atom_site_fract_z
_atom_site_U_iso_or_equiv
_atom_site_adp_type
_atom_site_occupancy
_atom_site_symmetry_multiplicity
_atom_site_calc_flag
_atom_site_refinement_flags
O1 O 0.2920(2) 0.35436(13) 0.53277(10) 0.0588(5) Uani 1 1 d .
O2 O 0.2332(3) 0.46293(13) 0.77460(10) 0.0683(6) Uani 1 1 d .
O3 O 0.3359(3) 0.20338(15) 0.57881(12) 0.0815(6) Uani 1 1 d .
N N 0.2011(3) 0.67011(18) 0.40848(14) 0.0697(7) Uani 1 1 d .
C1 C 0.2601(3) 0.45282(18) 0.54496(14) 0.0458(6) Uani 1 1 d .
C2 C 0.2486(3) 0.5107(2) 0.47304(15) 0.0521(6) Uani 1 1 d .
H2 H 0.2616 0.4826 0.4193 0.063 Uiso 1 1 calc R
C3 C 0.2176(3) 0.6115(2) 0.47992(15) 0.0531(6) Uani 1 1 d .
C4 C 0.2012(4) 0.6506(2) 0.56357(16) 0.0632(7) Uani 1 1 d .
H4 H 0.1816 0.7177 0.5705 0.076 Uiso 1 1 calc R
C5 C 0.2139(4) 0.5911(2) 0.63368(16) 0.0610(7) Uani 1 1 d .
H5 H 0.2025 0.6187 0.6877 0.073 Uiso 1 1 calc R
C6 C 0.2435(3) 0.48968(18) 0.62732(13) 0.0457(6) Uani 1 1 d .
C7 C 0.2561(3) 0.42197(18) 0.69722(14) 0.0471(6) Uani 1 1 d .
C8 C 0.2835(3) 0.32347(19) 0.68532(14) 0.0488(6) Uani 1 1 d .
C9 C 0.3057(3) 0.2875(2) 0.59995(16) 0.0559(7) Uani 1 1 d .
C10 C 0.2824(4) 0.2573(2) 0.75978(17) 0.0646(7) Uani 1 1 d .
C11 C 0.2467(6) 0.2992(2) 0.8366(2) 0.1019(12) Uani 1 1 d .
H11 H 0.2043 0.2594 0.8799 0.122 Uiso 1 1 calc R
C12 C 0.2727(4) 0.4054(2) 0.85371(15) 0.0629(7) Uani 1 1 d .
C13 C 0.2221(4) 0.6291(2) 0.32420(16) 0.0723(9) Uani 1 1 d .
H13A H 0.3465 0.6025 0.3213 0.108 Uiso 1 1 calc R
H13B H 0.2030 0.6798 0.2817 0.108 Uiso 1 1 calc R
H13C H 0.1310 0.5779 0.3135 0.108 Uiso 1 1 calc R
C14 C 0.1837(4) 0.7750(2) 0.41538(19) 0.0807(9) Uani 1 1 d .
H14A H 0.0747 0.7907 0.4462 0.121 Uiso 1 1 calc R
H14B H 0.1708 0.8033 0.3590 0.121 Uiso 1 1 calc R
H14C H 0.2939 0.8012 0.4456 0.121 Uiso 1 1 calc R
C15 C 0.4702(5) 0.4287(3) 0.8839(2) 0.1083(13) Uani 1 1 d .
H15A H 0.5535 0.4116 0.8400 0.163 Uiso 1 1 calc R
H15B H 0.5034 0.3917 0.9350 0.163 Uiso 1 1 calc R
H15C H 0.4810 0.4977 0.8962 0.163 Uiso 1 1 calc R
C16 C 0.1344(6) 0.4433(3) 0.9149(2) 0.1178(14) Uani 1 1 d .
H16A H 0.1521 0.5128 0.9228 0.177 Uiso 1 1 calc R
H16B H 0.1539 0.4105 0.9691 0.177 Uiso 1 1 calc R
H16C H 0.0086 0.4310 0.8918 0.177 Uiso 1 1 calc R
C17 C 0.3042(7) 0.1537(3) 0.7533(3) 0.1348(17) Uani 1 1 d .
H17A H 0.3263 0.1262 0.8096 0.202 Uiso 1 1 calc R
H17B H 0.4091 0.1392 0.7194 0.202 Uiso 1 1 calc R
H17C H 0.1918 0.1256 0.7264 0.202 Uiso 1 1 calc R

loop_
_atom_site_aniso_label
_atom_site_aniso_U_11
_atom_site_aniso_U_22
_atom_site_aniso_U_33
_atom_site_aniso_U_23
_atom_site_aniso_U_13
_atom_site_aniso_U_12
O1 0.0743(11) 0.0559(12) 0.0467(9) -0.0058(9) 0.0074(8) 0.0079(9)
O2 0.1100(14) 0.0524(12) 0.0424(9) -0.0002(9) 0.0025(9) 0.0093(10)
O3 0.1215(17) 0.0542(14) 0.0690(12) -0.0117(11) 0.0080(11) 0.0164(11)
N 0.0930(16) 0.0647(17) 0.0511(13) 0.0084(12) 0.0010(11) -0.0026(13)
C1 0.0409(12) 0.0523(16) 0.0444(13) -0.0065(12) 0.0041(9) -0.0025(11)
C2 0.0535(13) 0.0662(18) 0.0370(12) -0.0053(12) 0.0050(10) -0.0008(12)
C3 0.0519(13) 0.0577(17) 0.0495(14) 0.0019(13) 0.0010(10) -0.0049(12)
C4 0.0901(18) 0.0462(17) 0.0529(15) -0.0011(13) -0.0008(13) 0.0006(14)
C5 0.0860(17) 0.0534(18) 0.0432(13) -0.0059(13) 0.0001(12) 0.0009(14)
C6 0.0514(12) 0.0466(15) 0.0389(12) -0.0020(11) 0.0018(10) -0.0018(11)
C7 0.0517(13) 0.0494(15) 0.0399(12) -0.0051(12) 0.0004(10) -0.0003(11)
C8 0.0502(13) 0.0473(15) 0.0486(13) -0.0023(12) 0.0018(10) 0.0008(11)
C9 0.0600(15) 0.0548(18) 0.0526(14) -0.0053(14) 0.0025(11) 0.0036(12)
C10 0.0882(18) 0.0490(17) 0.0565(15) 0.0036(14) 0.0023(13) 0.0022(14)
C11 0.190(4) 0.058(2) 0.0571(18) 0.0103(17) 0.004(2) -0.002(2)
C12 0.0911(19) 0.0594(19) 0.0386(12) 0.0064(13) 0.0060(12) 0.0027(15)
C13 0.0750(18) 0.092(2) 0.0505(15) 0.0130(16) 0.0043(13) -0.0034(16)
C14 0.098(2) 0.070(2) 0.0733(19) 0.0191(18) -0.0012(16) -0.0018(17)
C15 0.112(3) 0.143(4) 0.0676(19) 0.022(2) -0.0154(17) -0.017(2)
C16 0.156(3) 0.116(3) 0.087(2) 0.029(2) 0.056(2) 0.039(3)
C17 0.245(5) 0.068(3) 0.094(3) 0.022(2) 0.033(3) 0.036(3)

loop_
_atom_type_symbol
_atom_type_description
_atom_type_scat_dispersion_real
_atom_type_scat_dispersion_imag
_atom_type_scat_source
C C 0.0033 0.0016 'International Tables Vol C Tables 4.2.6.8 and 6.1.1.4'
H H 0.0000 0.0000 'International Tables Vol C Tables 4.2.6.8 and 6.1.1.4'
N N 0.0061 0.0033 'International Tables Vol C Tables 4.2.6.8 and 6.1.1.4'
O O 0.0106 0.0060 'International Tables Vol C Tables 4.2.6.8 and 6.1.1.4'

loop_
_geom_angle_atom_site_label_1
_geom_angle_atom_site_label_2
_geom_angle_atom_site_label_3
_geom_angle
C1 O1 C9 122.68(18)
C7 O2 C12 120.22(19)
C3 N C14 121.4(2)
C3 N C13 120.5(2)
C14 N C13 117.7(2)
C2 C1 O1 116.7(2)
C2 C1 C6 123.1(2)
O1 C1 C6 120.2(2)
C1 C2 C3 120.3(2)
C1 C2 H2 119.8
C3 C2 H2 119.8
N C3 C2 121.1(2)
N C3 C4 121.4(3)
C2 C3 C4 117.5(2)
C5 C4 C3 120.7(3)
C5 C4 H4 119.6
C3 C4 H4 119.6
C4 C5 C6 122.2(2)
C4 C5 H5 118.9
C6 C5 H5 118.9
C1 C6 C5 116.2(2)
C1 C6 C7 118.0(2)
C5 C6 C7 125.8(2)
O2 C7 C8 123.5(2)
O2 C7 C6 114.4(2)
C8 C7 C6 122.1(2)
C7 C8 C9 118.9(2)
C7 C8 C10 119.0(2)
C9 C8 C10 122.0(2)
O3 C9 O1 114.8(2)
O3 C9 C8 127.2(3)
O1 C9 C8 118.1(2)
C11 C10 C17 120.2(3)
C11 C10 C8 116.6(3)
C17 C10 C8 123.0(3)
C10 C11 C12 122.6(3)
C10 C11 H11 118.7
C12 C11 H11 118.7
O2 C12 C11 110.5(2)
O2 C12 C15 106.4(2)
C11 C12 C15 111.7(3)
O2 C12 C16 104.5(2)
C11 C12 C16 111.7(3)
C15 C12 C16 111.6(3)
N C13 H13A 109.5
N C13 H13B 109.5
H13A C13 H13B 109.5
N C13 H13C 109.5
H13A C13 H13C 109.5
H13B C13 H13C 109.5
N C14 H14A 109.5
N C14 H14B 109.5
H14A C14 H14B 109.5
N C14 H14C 109.5
H14A C14 H14C 109.5
H14B C14 H14C 109.5
C12 C15 H15A 109.5
C12 C15 H15B 109.5
H15A C15 H15B 109.5
C12 C15 H15C 109.5
H15A C15 H15C 109.5
H15B C15 H15C 109.5
C12 C16 H16A 109.5
C12 C16 H16B 109.5
H16A C16 H16B 109.5
C12 C16 H16C 109.5
H16A C16 H16C 109.5
H16B C16 H16C 109.5
C10 C17 H17A 109.5
C10 C17 H17B 109.5
H17A C17 H17B 109.5
C10 C17 H17C 109.5
H17A C17 H17C 109.5
H17B C17 H17C 109.5

loop_
_geom_bond_atom_site_label_1
_geom_bond_atom_site_label_2
_geom_bond_distance
O1 C1 1.373(3)
O1 C9 1.387(3)
O2 C7 1.348(3)
O2 C12 1.474(3)
O3 C9 1.213(3)
N C3 1.370(3)
N C14 1.437(4)
N C13 1.444(3)
C1 C2 1.369(3)
C1 C6 1.390(3)
C2 C3 1.393(3)
C2 H2 0.9300
C3 C4 1.420(3)
C4 C5 1.359(3)
C4 H4 0.9300
C5 C6 1.399(3)
C5 H5 0.9300
C6 C7 1.426(3)
C7 C8 1.368(3)
C8 C9 1.436(3)
C8 C10 1.470(3)
C10 C11 1.364(4)
C10 C17 1.422(4)
C11 C12 1.479(4)
C11 H11 0.9300
C12 C15 1.491(4)
C12 C16 1.501(4)
C13 H13A 0.9600
C13 H13B 0.9600
C13 H13C 0.9600
C14 H14A 0.9600
C14 H14B 0.9600
C14 H14C 0.9600
C15 H15A 0.9600
C15 H15B 0.9600
C15 H15C 0.9600
C16 H16A 0.9600
C16 H16B 0.9600
C16 H16C 0.9600
C17 H17A 0.9600
C17 H17B 0.9600
C17 H17C 0.9600
